data_4034480
loop_
_publ_author_name
'Chang, Meng-Yang'
'Wu, Yan-Shin'
'Tsai, Yu-Lin'
'Chen, Hsing-Yin'

_publ_section_title
;
 Synthesis of 2-Sulfonyl Indenes and Indanes.
;
_journal_issue 18
_journal_name_full 'The Journal of organic chemistry'
_journal_page_first 11699
_journal_page_last 11723
_journal_paper_doi 10.1021/acs.joc.9b01606
_journal_volume 84
_journal_year 2019
_chemical_formula_sum 'C26 H22 O2 S'
_chemical_formula_weight 398.49
_space_group_crystal_system triclinic
_space_group_IT_number 2
_space_group_name_Hall '-P 1'
_space_group_name_H-M_alt 'P -1'
_atom_sites_solution_hydrogens geom
_audit_creation_method SHELXL-2014/6
_cell_angle_alpha 82.230(4)
_cell_angle_beta 87.950(5)
_cell_angle_gamma 87.460(4)
_cell_formula_units_Z 2
_cell_length_a 7.1922(6)
_cell_length_b 8.1888(7)
_cell_length_c 17.2964(15)
_cell_measurement_reflns_used 1818
_cell_measurement_temperature 100(2)
_cell_measurement_theta_max 20.8584
_cell_measurement_theta_min 2.9200
_cell_volume 1007.88(15)
_computing_cell_refinement 'SAINT V8.34A (Bruker AXS Inc., 2013)'
_computing_data_collection 'Bruker APEX2'
_computing_data_reduction 'SAINT V8.34A (Bruker AXS Inc., 2013)'
_computing_molecular_graphics 'Bruker SHELXTL'
_computing_publication_material 'Bruker SHELXTL'
_computing_structure_refinement 'SHELXL-2014/6 (Sheldrick, 2014)'
_diffrn_ambient_temperature 100(2)
_diffrn_detector_area_resol_mean 8.3333
_diffrn_measured_fraction_theta_full 1.000
_diffrn_measured_fraction_theta_max 0.998
_diffrn_measurement_device_type 'Bruker APEX-II CCD'
_diffrn_measurement_method '\f and \w scans'
_diffrn_radiation_type MoK\a
_diffrn_radiation_wavelength 0.71073
_diffrn_reflns_av_R_equivalents 0.0646
_diffrn_reflns_av_unetI/netI 0.0716
_diffrn_reflns_Laue_measured_fraction_full 1.000
_diffrn_reflns_Laue_measured_fraction_max 0.998
_diffrn_reflns_limit_h_max 8
_diffrn_reflns_limit_h_min -8
_diffrn_reflns_limit_k_max 10
_diffrn_reflns_limit_k_min -9
_diffrn_reflns_limit_l_max 21
_diffrn_reflns_limit_l_min -19
_diffrn_reflns_number 16674
_diffrn_reflns_point_group_measured_fraction_full 1.000
_diffrn_reflns_point_group_measured_fraction_max 0.998
_diffrn_reflns_theta_full 25.242
_diffrn_reflns_theta_max 26.415
_diffrn_reflns_theta_min 1.189
_exptl_absorpt_coefficient_mu 0.181
_exptl_absorpt_correction_T_max 0.9485
_exptl_absorpt_correction_T_min 0.6013
_exptl_absorpt_correction_type multi-scan
_exptl_absorpt_process_details 'SADABS V2014/4 (Bruker AXS Inc.)'
_exptl_crystal_colour Colorless
_exptl_crystal_density_diffrn 1.313
_exptl_crystal_density_meas ?
_exptl_crystal_density_method 'not measured'
_exptl_crystal_description Lump
_exptl_crystal_F_000 420
_exptl_crystal_size_max 0.25
_exptl_crystal_size_mid 0.24
_exptl_crystal_size_min 0.22
_refine_diff_density_max 0.251
_refine_diff_density_min -0.332
_refine_diff_density_rms 0.051
_refine_ls_extinction_method none
_refine_ls_goodness_of_fit_ref 1.002
_refine_ls_hydrogen_treatment constr
_refine_ls_matrix_type full
_refine_ls_number_parameters 263
_refine_ls_number_reflns 4124
_refine_ls_number_restraints 0
_refine_ls_restrained_S_all 1.002
_refine_ls_R_factor_all 0.0896
_refine_ls_R_factor_gt 0.0491
_refine_ls_shift/su_max 0.000
_refine_ls_shift/su_mean 0.000
_refine_ls_structure_factor_coef Fsqd
_refine_ls_weighting_details 'w=1/[\s^2^(Fo^2^)+(0.0816P)^2^] where P=(Fo^2^+2Fc^2^)/3'
_refine_ls_weighting_scheme calc
_refine_ls_wR_factor_gt 0.1279
_refine_ls_wR_factor_ref 0.1604
_reflns_Friedel_coverage 0.000
_reflns_number_gt 2628
_reflns_number_total 4124
_reflns_threshold_expression 'I > 2\s(I)'
_cod_data_source_file jo9b01606_si_001.cif
_cod_data_source_block 170739LT_0m_a
_cod_depositor_comments
;
The following automatic conversions were performed:

data item '_exptl_crystal_density_meas' value 'not measured' was
changed to '?' -- the value is perceived as not measured.

Automatic conversion script
Id: cif_fix_values 6909 2019-04-08 15:41:33Z antanas 
;
_cod_database_code 4034480
_shelx_space_group_comment
;
The symmetry employed for this shelxl refinement is uniquely defined
by the following loop, which should always be used as a source of
symmetry information in preference to the above space-group names.
They are only intended as comments.
;
_shelxl_version_number 2014/6

loop_
_space_group_symop_operation_xyz
'x, y, z'
'-x, -y, -z'

loop_
_atom_site_label
_atom_site_type_symbol
_atom_site_fract_x
_atom_site_fract_y
_atom_site_fract_z
_atom_site_U_iso_or_equiv
_atom_site_adp_type
_atom_site_occupancy
_atom_site_site_symmetry_order
_atom_site_calc_flag
_atom_site_refinement_flags_posn
_atom_site_refinement_flags_adp
S1 S 0.09707(8) 0.67809(8) 0.33897(4) 0.0404(2) Uani 1 1 d . .
O1 O -0.0620(2) 0.7428(2) 0.29533(11) 0.0575(6) Uani 1 1 d . .
O2 O 0.0782(3) 0.5257(2) 0.39052(11) 0.0543(5) Uani 1 1 d . .
C1 C 0.1694(3) 0.8298(3) 0.39333(15) 0.0370(6) Uani 1 1 d . .
C2 C 0.2081(4) 0.9854(3) 0.35518(17) 0.0499(7) Uani 1 1 d . .
H2 H 0.2015 1.0082 0.3000 0.060 Uiso 1 1 calc R U
C3 C 0.2563(4) 1.1066(3) 0.39799(18) 0.0539(8) Uani 1 1 d . .
H3 H 0.2838 1.2127 0.3717 0.065 Uiso 1 1 calc R U
C4 C 0.2654(3) 1.0772(3) 0.47811(17) 0.0451(7) Uani 1 1 d . .
C5 C 0.2269(4) 0.9217(4) 0.51477(16) 0.0487(7) Uani 1 1 d . .
H5 H 0.2328 0.8994 0.5700 0.058 Uiso 1 1 calc R U
C6 C 0.1796(3) 0.7967(3) 0.47326(15) 0.0424(6) Uani 1 1 d . .
H6 H 0.1548 0.6901 0.4996 0.051 Uiso 1 1 calc R U
C7 C 0.3142(4) 1.2127(4) 0.5237(2) 0.0659(10) Uani 1 1 d . .
H7A H 0.4312 1.2600 0.5027 0.099 Uiso 1 1 calc R U
H7B H 0.3284 1.1674 0.5787 0.099 Uiso 1 1 calc R U
H7C H 0.2146 1.2988 0.5194 0.099 Uiso 1 1 calc R U
C8 C 0.2842(3) 0.6511(3) 0.27071(15) 0.0379(6) Uani 1 1 d . .
H8 H 0.2983 0.7569 0.2351 0.046 Uiso 1 1 calc R U
C9 C 0.2380(3) 0.5127(3) 0.22053(14) 0.0368(6) Uani 1 1 d . .
H9 H 0.1283 0.4528 0.2453 0.044 Uiso 1 1 calc R U
C10 C 0.4085(3) 0.3984(3) 0.22964(14) 0.0360(6) Uani 1 1 d . .
C11 C 0.4412(3) 0.2497(3) 0.19575(14) 0.0370(6) Uani 1 1 d . .
C12 C 0.3126(4) 0.1875(3) 0.14836(16) 0.0452(7) Uani 1 1 d . .
H12 H 0.1969 0.2455 0.1379 0.054 Uiso 1 1 calc R U
C13 C 0.3530(4) 0.0452(3) 0.11745(18) 0.0548(8) Uani 1 1 d . .
H13 H 0.2647 0.0042 0.0861 0.066 Uiso 1 1 calc R U
C14 C 0.5234(4) -0.0410(3) 0.13145(19) 0.0599(8) Uani 1 1 d . .
H14 H 0.5514 -0.1384 0.1083 0.072 Uiso 1 1 calc R U
C15 C 0.6491(4) 0.0133(3) 0.17780(18) 0.0564(8) Uani 1 1 d . .
H15 H 0.7630 -0.0478 0.1877 0.068 Uiso 1 1 calc R U
C16 C 0.6126(4) 0.1596(3) 0.21144(16) 0.0436(7) Uani 1 1 d . .
C17 C 0.7413(4) 0.2185(3) 0.25977(17) 0.0531(7) Uani 1 1 d . .
H17 H 0.8561 0.1585 0.2695 0.064 Uiso 1 1 calc R U
C18 C 0.7058(3) 0.3593(3) 0.29294(16) 0.0464(7) Uani 1 1 d . .
H18 H 0.7932 0.3960 0.3260 0.056 Uiso 1 1 calc R U
C19 C 0.5362(3) 0.4491(3) 0.27694(15) 0.0392(6) Uani 1 1 d . .
C20 C 0.4700(3) 0.6029(3) 0.30998(17) 0.0483(7) Uani 1 1 d . .
H20A H 0.5600 0.6914 0.2970 0.058 Uiso 1 1 calc R U
H20B H 0.4524 0.5808 0.3674 0.058 Uiso 1 1 calc R U
C21 C 0.1918(3) 0.5839(3) 0.13772(14) 0.0382(6) Uani 1 1 d . .
C22 C 0.0109(4) 0.6351(4) 0.11816(18) 0.0585(8) Uani 1 1 d . .
H22 H -0.0861 0.6195 0.1568 0.070 Uiso 1 1 calc R U
C23 C -0.0312(5) 0.7076(4) 0.0443(2) 0.0728(10) Uani 1 1 d . .
H23 H -0.1561 0.7410 0.0323 0.087 Uiso 1 1 calc R U
C24 C 0.1076(5) 0.7319(4) -0.01210(19) 0.0648(9) Uani 1 1 d . .
H24 H 0.0792 0.7845 -0.0629 0.078 Uiso 1 1 calc R U
C25 C 0.2865(4) 0.6804(3) 0.00474(17) 0.0544(8) Uani 1 1 d . .
H25 H 0.3818 0.6954 -0.0347 0.065 Uiso 1 1 calc R U
C26 C 0.3295(4) 0.6065(3) 0.07903(16) 0.0442(7) Uani 1 1 d . .
H26 H 0.4544 0.5709 0.0901 0.053 Uiso 1 1 calc R U

loop_
_atom_site_aniso_label
_atom_site_aniso_U_11
_atom_site_aniso_U_22
_atom_site_aniso_U_33
_atom_site_aniso_U_23
_atom_site_aniso_U_13
_atom_site_aniso_U_12
S1 0.0402(4) 0.0439(4) 0.0392(4) -0.0134(3) 0.0016(3) -0.0038(3)
O1 0.0416(11) 0.0780(14) 0.0575(13) -0.0260(11) -0.0129(9) 0.0079(9)
O2 0.0715(13) 0.0445(11) 0.0474(12) -0.0055(10) 0.0110(10) -0.0186(9)
C1 0.0376(13) 0.0401(14) 0.0342(15) -0.0089(12) 0.0001(11) 0.0017(11)
C2 0.0667(19) 0.0471(17) 0.0360(16) -0.0058(14) 0.0012(14) -0.0050(13)
C3 0.0639(18) 0.0415(16) 0.057(2) -0.0099(15) 0.0067(15) -0.0104(13)
C4 0.0344(14) 0.0527(17) 0.0512(19) -0.0196(15) 0.0016(12) 0.0012(12)
C5 0.0486(16) 0.066(2) 0.0322(15) -0.0131(15) -0.0037(12) 0.0078(14)
C6 0.0464(15) 0.0454(15) 0.0348(16) -0.0040(13) -0.0001(12) -0.0001(12)
C7 0.0521(17) 0.076(2) 0.079(2) -0.047(2) -0.0032(16) -0.0006(15)
C8 0.0397(14) 0.0408(14) 0.0350(15) -0.0101(12) 0.0003(11) -0.0054(11)
C9 0.0352(13) 0.0432(14) 0.0342(15) -0.0122(12) -0.0001(11) -0.0038(11)
C10 0.0361(13) 0.0387(14) 0.0325(14) -0.0024(12) 0.0009(11) -0.0037(10)
C11 0.0441(14) 0.0341(13) 0.0318(14) -0.0006(11) 0.0019(11) -0.0043(11)
C12 0.0508(16) 0.0412(15) 0.0444(17) -0.0065(13) -0.0041(13) -0.0053(12)
C13 0.071(2) 0.0411(16) 0.0546(19) -0.0101(15) -0.0075(15) -0.0124(14)
C14 0.076(2) 0.0361(16) 0.069(2) -0.0129(15) 0.0003(18) 0.0009(14)
C15 0.0609(19) 0.0390(16) 0.067(2) -0.0006(15) 0.0009(16) 0.0058(13)
C16 0.0502(16) 0.0389(15) 0.0395(16) 0.0021(12) -0.0011(13) -0.0001(12)
C17 0.0427(16) 0.0579(18) 0.0566(19) -0.0011(15) -0.0078(14) 0.0074(13)
C18 0.0389(14) 0.0553(17) 0.0444(17) -0.0017(14) -0.0076(12) -0.0064(12)
C19 0.0371(14) 0.0427(15) 0.0377(15) -0.0032(12) -0.0018(11) -0.0065(11)
C20 0.0411(15) 0.0582(17) 0.0502(18) -0.0220(15) -0.0015(13) -0.0073(12)
C21 0.0428(14) 0.0389(14) 0.0347(15) -0.0110(12) -0.0039(12) -0.0012(11)
C22 0.0470(17) 0.083(2) 0.0464(19) -0.0131(17) -0.0068(14) 0.0061(15)
C23 0.058(2) 0.105(3) 0.053(2) -0.001(2) -0.0170(17) 0.0137(18)
C24 0.077(2) 0.071(2) 0.0440(19) 0.0020(16) -0.0177(17) 0.0038(17)
C25 0.067(2) 0.0563(18) 0.0395(18) -0.0075(15) 0.0040(15) -0.0037(15)
C26 0.0480(16) 0.0410(15) 0.0441(17) -0.0076(13) -0.0026(13) 0.0012(12)

loop_
_atom_type_symbol
_atom_type_description
_atom_type_scat_dispersion_real
_atom_type_scat_dispersion_imag
_atom_type_scat_source
C C 0.0033 0.0016 'International Tables Vol C Tables 4.2.6.8 and 6.1.1.4'
O O 0.0106 0.0060 'International Tables Vol C Tables 4.2.6.8 and 6.1.1.4'
S S 0.1246 0.1234 'International Tables Vol C Tables 4.2.6.8 and 6.1.1.4'
H H 0.0000 0.0000 'International Tables Vol C Tables 4.2.6.8 and 6.1.1.4'

loop_
_geom_angle_atom_site_label_1
_geom_angle_atom_site_label_2
_geom_angle_atom_site_label_3
_geom_angle
O1 S1 O2 117.68(12)
O1 S1 C1 108.66(11)
O2 S1 C1 108.74(12)
O1 S1 C8 107.56(12)
O2 S1 C8 108.39(11)
C1 S1 C8 105.10(11)
C6 C1 C2 120.2(2)
C6 C1 S1 120.3(2)
C2 C1 S1 119.4(2)
C3 C2 C1 119.5(3)
C3 C2 H2 120.2
C1 C2 H2 120.2
C4 C3 C2 121.4(3)
C4 C3 H3 119.3
C2 C3 H3 119.3
C3 C4 C5 118.1(2)
C3 C4 C7 120.4(3)
C5 C4 C7 121.5(3)
C4 C5 C6 121.8(3)
C4 C5 H5 119.1
C6 C5 H5 119.1
C1 C6 C5 118.9(3)
C1 C6 H6 120.5
C5 C6 H6 120.5
C4 C7 H7A 109.5
C4 C7 H7B 109.5
H7A C7 H7B 109.5
C4 C7 H7C 109.5
H7A C7 H7C 109.5
H7B C7 H7C 109.5
C20 C8 C9 108.28(18)
C20 C8 S1 112.95(18)
C9 C8 S1 109.67(15)
C20 C8 H8 108.6
C9 C8 H8 108.6
S1 C8 H8 108.6
C10 C9 C21 116.07(19)
C10 C9 C8 102.54(18)
C21 C9 C8 111.7(2)
C10 C9 H9 108.7
C21 C9 H9 108.7
C8 C9 H9 108.7
C19 C10 C11 120.7(2)
C19 C10 C9 112.8(2)
C11 C10 C9 126.6(2)
C12 C11 C16 118.7(2)
C12 C11 C10 123.6(2)
C16 C11 C10 117.7(2)
C13 C12 C11 120.6(3)
C13 C12 H12 119.7
C11 C12 H12 119.7
C12 C13 C14 120.6(3)
C12 C13 H13 119.7
C14 C13 H13 119.7
C15 C14 C13 120.5(3)
C15 C14 H14 119.7
C13 C14 H14 119.7
C14 C15 C16 120.8(3)
C14 C15 H15 119.6
C16 C15 H15 119.6
C15 C16 C17 121.8(3)
C15 C16 C11 118.7(2)
C17 C16 C11 119.5(2)
C18 C17 C16 121.9(3)
C18 C17 H17 119.0
C16 C17 H17 119.0
C17 C18 C19 118.5(2)
C17 C18 H18 120.7
C19 C18 H18 120.7
C10 C19 C18 121.7(2)
C10 C19 C20 112.1(2)
C18 C19 C20 126.2(2)
C19 C20 C8 104.07(19)
C19 C20 H20A 110.9
C8 C20 H20A 110.9
C19 C20 H20B 110.9
C8 C20 H20B 110.9
H20A C20 H20B 109.0
C22 C21 C26 117.4(3)
C22 C21 C9 121.0(2)
C26 C21 C9 121.5(2)
C23 C22 C21 121.6(3)
C23 C22 H22 119.2
C21 C22 H22 119.2
C22 C23 C24 119.9(3)
C22 C23 H23 120.1
C24 C23 H23 120.1
C25 C24 C23 120.0(3)
C25 C24 H24 120.0
C23 C24 H24 120.0
C24 C25 C26 120.3(3)
C24 C25 H25 119.9
C26 C25 H25 119.9
C25 C26 C21 120.7(3)
C25 C26 H26 119.6
C21 C26 H26 119.6

loop_
_geom_bond_atom_site_label_1
_geom_bond_atom_site_label_2
_geom_bond_distance
S1 O1 1.435(2)
S1 O2 1.441(2)
S1 C1 1.762(2)
S1 C8 1.784(2)
C1 C6 1.376(4)
C1 C2 1.388(4)
C2 C3 1.379(3)
C2 H2 0.9500
C3 C4 1.377(4)
C3 H3 0.9500
C4 C5 1.379(4)
C4 C7 1.505(3)
C5 C6 1.387(3)
C5 H5 0.9500
C6 H6 0.9500
C7 H7A 0.9800
C7 H7B 0.9800
C7 H7C 0.9800
C8 C20 1.533(4)
C8 C9 1.571(3)
C8 H8 1.0000
C9 C10 1.509(3)
C9 C21 1.514(4)
C9 H9 1.0000
C10 C19 1.366(3)
C10 C11 1.428(3)
C11 C12 1.412(3)
C11 C16 1.424(3)
C12 C13 1.362(3)
C12 H12 0.9500
C13 C14 1.399(4)
C13 H13 0.9500
C14 C15 1.357(4)
C14 H14 0.9500
C15 C16 1.411(3)
C15 H15 0.9500
C16 C17 1.412(4)
C17 C18 1.366(3)
C17 H17 0.9500
C18 C19 1.412(3)
C18 H18 0.9500
C19 C20 1.504(3)
C20 H20A 0.9900
C20 H20B 0.9900
C21 C22 1.389(4)
C21 C26 1.392(3)
C22 C23 1.372(4)
C22 H22 0.9500
C23 C24 1.372(4)
C23 H23 0.9500
C24 C25 1.365(4)
C24 H24 0.9500
C25 C26 1.384(4)
C25 H25 0.9500
C26 H26 0.9500
